data_7058200
loop_
_publ_author_name
'Kar, Swayamsiddha'
'Shivalingegowda, Naveen'
'Krishnappagowda, Lokanath Neratur'
'Golakoti, Nageswara Rao'

_publ_section_title
;
 SiCl4 mediated one-pot synthesis of novel spirobibenzopyrans as potent
 anticancer agents
;
_journal_issue 12
_journal_name_full 'New Journal of Chemistry'
_journal_page_first 4669
_journal_paper_doi 10.1039/C8NJ06444J
_journal_volume 43
_journal_year 2019
_chemical_formula_sum 'C23 H22 O4'
_chemical_formula_weight 362.41
_space_group_IT_number 9
_space_group_name_Hall 'C -2yc'
_space_group_name_H-M_alt 'C 1 c 1'
_symmetry_cell_setting monoclinic
_symmetry_space_group_name_Hall 'C -2yc'
_symmetry_space_group_name_H-M 'C 1 c 1'
_atom_sites_solution_hydrogens geom
_atom_sites_solution_primary direct
_atom_sites_solution_secondary difmap
_audit_creation_method SHELXL-97
_audit_update_record
;
2016-09-15 deposited with the CCDC.    2019-02-20 downloaded from the CCDC.
;
_cell_angle_alpha 90.00
_cell_angle_beta 101.660(19)
_cell_angle_gamma 90.00
_cell_formula_units_Z 4
_cell_length_a 8.029(2)
_cell_length_b 21.258(5)
_cell_length_c 11.349(3)
_cell_measurement_reflns_used 1926
_cell_measurement_temperature 296(2)
_cell_measurement_theta_max 64.30
_cell_measurement_theta_min 5.76
_cell_volume 1897.1(8)
_computing_structure_refinement 'SHELXL-97 (Sheldrick, 1997)'
_computing_structure_solution 'SHELXS-97 (Sheldrick, 1990)'
_diffrn_ambient_temperature 296(2)
_diffrn_measured_fraction_theta_full 0.972
_diffrn_measured_fraction_theta_max 0.972
_diffrn_measurement_device_type 'Bruker X8 Proteum'
_diffrn_measurement_method '\\\f and \\\w scans'
_diffrn_radiation_monochromator graphite
_diffrn_radiation_source 'fine-focus sealed tube'
_diffrn_radiation_type CuK\a
_diffrn_radiation_wavelength 1.54178
_diffrn_reflns_av_R_equivalents 0.0453
_diffrn_reflns_av_sigmaI/netI 0.0721
_diffrn_reflns_limit_h_max 7
_diffrn_reflns_limit_h_min -9
_diffrn_reflns_limit_k_max 24
_diffrn_reflns_limit_k_min -22
_diffrn_reflns_limit_l_max 13
_diffrn_reflns_limit_l_min -13
_diffrn_reflns_number 6231
_diffrn_reflns_theta_full 64.30
_diffrn_reflns_theta_max 64.30
_diffrn_reflns_theta_min 5.76
_exptl_absorpt_coefficient_mu 0.695
_exptl_absorpt_correction_T_max 0.8399
_exptl_absorpt_correction_T_min 0.8238
_exptl_absorpt_correction_type multi-scan
_exptl_absorpt_process_details SADABS
_exptl_crystal_colour White
_exptl_crystal_density_diffrn 1.269
_exptl_crystal_density_method 'not measured'
_exptl_crystal_description Rectangle
_exptl_crystal_F_000 768
_exptl_crystal_size_max 0.29
_exptl_crystal_size_mid 0.28
_exptl_crystal_size_min 0.26
_refine_diff_density_max 0.204
_refine_diff_density_min -0.208
_refine_diff_density_rms 0.052
_refine_ls_abs_structure_details 'Flack H D (1983), Acta Cryst. A39, 876-881'
_refine_ls_abs_structure_Flack -0.2(3)
_refine_ls_extinction_method none
_refine_ls_goodness_of_fit_ref 1.049
_refine_ls_hydrogen_treatment mixed
_refine_ls_matrix_type full
_refine_ls_number_parameters 266
_refine_ls_number_reflns 2376
_refine_ls_number_restraints 8
_refine_ls_restrained_S_all 1.050
_refine_ls_R_factor_all 0.0712
_refine_ls_R_factor_gt 0.0588
_refine_ls_shift/su_max 0.000
_refine_ls_shift/su_mean 0.000
_refine_ls_structure_factor_coef Fsqd
_refine_ls_weighting_details 'calc w=1/[\s^2^(Fo^2^)+(0.1102P)^2^+0.0000P] where P=(Fo^2^+2Fc^2^)/3'
_refine_ls_weighting_scheme calc
_refine_ls_wR_factor_gt 0.1552
_refine_ls_wR_factor_ref 0.1659
_reflns_number_gt 1926
_reflns_number_total 2376
_reflns_threshold_expression >2sigma(I)
_cod_data_source_file c8nj06444j2.cif
_cod_data_source_block salmo
_cod_depositor_comments
;
The following automatic conversions were performed:

'_symmetry_cell_setting' value 'Monoclinic' changed to 'monoclinic'
according to
/home/data/users/saulius/crontab/automatic-downloads/rss-feeds/RSC/lib/dictionaries/cif_core.dic
dictionary named 'cif_core.dic' version 2.4.2 from 2011-04-26.

Automatic conversion script
Id: cif_fix_values 4973 2017-02-22 13:04:09Z antanas 

 Adding full bibliography for 7058199--7058200.cif.
;
_cod_original_cell_volume 1897.0(9)
_cod_original_sg_symbol_H-M Cc
_cod_database_code 7058200

loop_
_symmetry_equiv_pos_as_xyz
'x, y, z'
'x, -y, z+1/2'
'x+1/2, y+1/2, z'
'x+1/2, -y+1/2, z+1/2'

loop_
_atom_site_label
_atom_site_type_symbol
_atom_site_fract_x
_atom_site_fract_y
_atom_site_fract_z
_atom_site_U_iso_or_equiv
_atom_site_adp_type
_atom_site_occupancy
_atom_site_symmetry_multiplicity
_atom_site_calc_flag
_atom_site_refinement_flags
_atom_site_disorder_assembly
_atom_site_disorder_group
O2 O 0.6161(3) 0.24234(10) 0.5666(2) 0.0669(6) Uani 1 1 d . . .
O1 O 0.5710(3) 0.33112(11) 0.44534(17) 0.0655(6) Uani 1 1 d . . .
O3 O 0.8443(4) 0.54469(13) 0.6847(3) 0.0925(9) Uani 1 1 d . . .
C8 C 0.4744(4) 0.36445(15) 0.6579(3) 0.0608(8) Uani 1 1 d . . .
H8 H 0.4344 0.3785 0.7246 0.073 Uiso 1 1 calc R . .
C7 C 0.6024(4) 0.40120(15) 0.6158(3) 0.0565(7) Uani 1 1 d . . .
C5 C 0.7850(5) 0.49134(17) 0.6223(3) 0.0667(8) Uani 1 1 d . . .
C6 C 0.6736(5) 0.45539(16) 0.6718(3) 0.0659(8) Uani 1 1 d . . .
H6 H 0.6459 0.4678 0.7441 0.079 Uiso 1 1 calc R . .
C2 C 0.6475(4) 0.38211(14) 0.5089(2) 0.0568(8) Uani 1 1 d . . .
C9 C 0.4126(4) 0.31199(15) 0.6052(2) 0.0558(7) Uani 1 1 d . . .
C1 C 0.4885(5) 0.28488(15) 0.5055(3) 0.0580(8) Uani 1 1 d . . .
C21 C 0.6616(6) 0.19049(16) 0.5071(4) 0.0726(10) Uani 1 1 d . . .
C14 C 0.3595(5) 0.25469(17) 0.4051(3) 0.0672(9) Uani 1 1 d . . .
C3 C 0.7585(5) 0.41739(17) 0.4586(3) 0.0644(8) Uani 1 1 d . . .
H3 H 0.7870 0.4048 0.3868 0.077 Uiso 1 1 calc R . .
C4 C 0.8280(5) 0.47199(18) 0.5156(3) 0.0694(9) Uani 1 1 d . . .
H4 H 0.9039 0.4957 0.4820 0.083 Uiso 1 1 calc R . .
C11 C 0.0950(5) 0.2952(2) 0.5667(4) 0.0777(10) Uani 1 1 d . . .
H11A H 0.0071 0.2801 0.6070 0.093 Uiso 1 1 calc R . .
H11B H 0.0883 0.3408 0.5645 0.093 Uiso 1 1 calc R . .
C20 C 0.8068(7) 0.1591(2) 0.5629(5) 0.0953(14) Uani 1 1 d U . .
H20 H 0.8745 0.1740 0.6337 0.114 Uiso 1 1 calc R . .
C10 C 0.2679(5) 0.27611(17) 0.6408(3) 0.0649(8) Uani 1 1 d . . .
H10A H 0.2690 0.2836 0.7253 0.078 Uiso 1 1 calc R . .
H10B H 0.2847 0.2314 0.6304 0.078 Uiso 1 1 calc R . .
C15 C 0.3987(7) 0.20216(19) 0.3550(3) 0.0792(11) Uani 1 1 d U . .
H15 H 0.3235 0.1860 0.2887 0.095 Uiso 1 1 calc R . .
C16 C 0.5550(7) 0.16922(19) 0.4005(4) 0.0858(12) Uani 1 1 d U . .
C12 C 0.0585(6) 0.2706(2) 0.4385(4) 0.0859(11) Uani 1 1 d . . .
H12A H -0.0511 0.2865 0.3974 0.103 Uiso 1 1 calc R . .
H12B H 0.0508 0.2251 0.4406 0.103 Uiso 1 1 calc R . .
C13 C 0.1934(6) 0.2890(2) 0.3656(3) 0.0803(11) Uani 1 1 d . . .
H13A H 0.1492 0.2801 0.2812 0.096 Uiso 1 1 calc R . .
H13B H 0.2140 0.3339 0.3735 0.096 Uiso 1 1 calc R . .
C22 C 0.9372(8) 0.5870(3) 0.6314(6) 0.120(2) Uani 1 1 d . . .
H22A H 1.0335 0.5660 0.6112 0.180 Uiso 1 1 calc R . .
H22B H 0.9757 0.6208 0.6864 0.180 Uiso 1 1 calc R . .
H22C H 0.8667 0.6037 0.5597 0.180 Uiso 1 1 calc R . .
C17 C 0.6028(10) 0.1145(2) 0.3479(6) 0.1143(18) Uani 1 1 d U A .
H17 H 0.5362 0.0998 0.2766 0.137 Uiso 1 1 calc R . .
C18 C 0.7466(12) 0.0825(2) 0.4001(7) 0.132(2) Uani 1 1 d U . .
C19 C 0.8480(10) 0.1033(3) 0.5074(8) 0.125(2) Uani 1 1 d U A .
H19 H 0.9436 0.0803 0.5427 0.150 Uiso 1 1 calc R . .
O4 O 0.7413(15) 0.0281(5) 0.3177(8) 0.088(4) Uani 0.51(3) 1 d P A 1
C23 C 0.850(2) -0.0181(9) 0.3834(17) 0.113(5) Uani 0.51(3) 1 d P A 1
H23A H 0.9575 0.0008 0.4181 0.169 Uiso 0.51(3) 1 calc PR A 1
H23B H 0.8676 -0.0514 0.3302 0.169 Uiso 0.51(3) 1 calc PR A 1
H23C H 0.7987 -0.0347 0.4461 0.169 Uiso 0.51(3) 1 calc PR A 1
O5 O 0.858(2) 0.0313(4) 0.3794(14) 0.115(6) Uani 0.49(3) 1 d P A 2
C24 C 0.773(4) -0.0085(11) 0.305(3) 0.165(10) Uani 0.49(3) 1 d P A 2
H24A H 0.6839 -0.0263 0.3392 0.248 Uiso 0.49(3) 1 calc PR A 2
H24B H 0.8476 -0.0414 0.2890 0.248 Uiso 0.49(3) 1 calc PR A 2
H24C H 0.7248 0.0125 0.2311 0.248 Uiso 0.49(3) 1 calc PR A 2

loop_
_atom_site_aniso_label
_atom_site_aniso_U_11
_atom_site_aniso_U_22
_atom_site_aniso_U_33
_atom_site_aniso_U_23
_atom_site_aniso_U_13
_atom_site_aniso_U_12
O2 0.0830(16) 0.0598(13) 0.0609(12) -0.0014(11) 0.0219(11) 0.0033(11)
O1 0.0919(16) 0.0612(13) 0.0495(10) -0.0054(10) 0.0285(11) -0.0156(11)
O3 0.124(2) 0.0789(17) 0.0847(17) -0.0209(14) 0.0444(16) -0.0425(16)
C8 0.077(2) 0.0599(19) 0.0515(15) -0.0037(15) 0.0265(14) -0.0071(15)
C7 0.0671(18) 0.0566(18) 0.0483(14) -0.0003(12) 0.0173(13) -0.0035(14)
C5 0.079(2) 0.0611(18) 0.0633(17) -0.0036(15) 0.0209(16) -0.0133(16)
C6 0.080(2) 0.066(2) 0.0568(16) -0.0065(15) 0.0252(15) -0.0107(16)
C2 0.072(2) 0.0514(16) 0.0498(16) 0.0037(13) 0.0181(14) -0.0001(14)
C9 0.0657(18) 0.0584(17) 0.0451(13) 0.0014(13) 0.0153(13) -0.0018(14)
C1 0.075(2) 0.0544(17) 0.0479(16) 0.0006(13) 0.0209(15) -0.0053(14)
C21 0.099(3) 0.0545(17) 0.077(2) 0.0044(17) 0.050(2) -0.0011(18)
C14 0.088(2) 0.072(2) 0.0454(14) -0.0024(15) 0.0217(16) -0.0162(17)
C3 0.078(2) 0.065(2) 0.0559(17) 0.0006(15) 0.0273(15) -0.0061(16)
C4 0.079(2) 0.065(2) 0.0692(19) 0.0051(16) 0.0289(17) -0.0107(16)
C11 0.069(2) 0.085(2) 0.083(2) -0.011(2) 0.0247(19) -0.0129(18)
C20 0.115(3) 0.067(2) 0.123(3) 0.020(2) 0.069(3) 0.015(2)
C10 0.076(2) 0.0654(19) 0.0580(17) -0.0010(15) 0.0239(17) -0.0100(15)
C15 0.116(3) 0.071(2) 0.0567(18) -0.0122(16) 0.032(2) -0.020(2)
C16 0.132(4) 0.065(2) 0.078(2) -0.0133(19) 0.065(3) -0.025(2)
C12 0.076(2) 0.100(3) 0.079(2) -0.014(2) 0.008(2) -0.012(2)
C13 0.091(3) 0.090(3) 0.0529(17) -0.0004(17) -0.0019(17) -0.008(2)
C22 0.159(5) 0.096(3) 0.120(4) -0.028(3) 0.065(4) -0.063(4)
C17 0.185(5) 0.062(3) 0.126(4) -0.019(3) 0.103(4) -0.012(3)
C18 0.225(7) 0.059(3) 0.153(5) -0.002(3) 0.137(5) 0.004(3)
C19 0.155(5) 0.076(3) 0.177(5) 0.033(3) 0.112(4) 0.030(3)
O4 0.096(7) 0.069(6) 0.095(5) -0.010(4) 0.011(5) 0.022(4)
C23 0.131(10) 0.085(11) 0.122(10) 0.025(8) 0.023(8) 0.036(7)
O5 0.149(13) 0.072(7) 0.143(10) -0.023(5) 0.073(10) 0.001(5)
C24 0.21(2) 0.081(11) 0.22(3) -0.066(14) 0.09(2) 0.003(13)

loop_
_atom_type_symbol
_atom_type_description
_atom_type_scat_dispersion_real
_atom_type_scat_dispersion_imag
_atom_type_scat_source
C C 0.0181 0.0091 'International Tables Vol C Tables 4.2.6.8 and 6.1.1.4'
H H 0.0000 0.0000 'International Tables Vol C Tables 4.2.6.8 and 6.1.1.4'
O O 0.0492 0.0322 'International Tables Vol C Tables 4.2.6.8 and 6.1.1.4'

loop_
_geom_angle_atom_site_label_1
_geom_angle_atom_site_label_2
_geom_angle_atom_site_label_3
_geom_angle
C21 O2 C1 120.0(3)
C2 O1 C1 119.4(2)
C5 O3 C22 118.3(3)
C9 C8 C7 122.4(3)
C9 C8 H8 118.8
C7 C8 H8 118.8
C6 C7 C2 119.1(3)
C6 C7 C8 123.6(3)
C2 C7 C8 117.1(3)
O3 C5 C6 115.7(3)
O3 C5 C4 125.1(3)
C6 C5 C4 119.2(3)
C5 C6 C7 121.0(3)
C5 C6 H6 119.5
C7 C6 H6 119.5
C3 C2 O1 118.1(2)
C3 C2 C7 120.4(3)
O1 C2 C7 121.2(3)
C8 C9 C1 119.6(3)
C8 C9 C10 123.1(3)
C1 C9 C10 117.3(3)
O1 C1 O2 108.0(3)
O1 C1 C9 113.1(3)
O2 C1 C9 103.7(2)
O1 C1 C14 104.1(2)
O2 C1 C14 114.1(3)
C9 C1 C14 114.1(3)
O2 C21 C20 116.4(4)
O2 C21 C16 120.1(4)
C20 C21 C16 123.3(4)
C15 C14 C13 123.7(4)
C15 C14 C1 119.7(4)
C13 C14 C1 116.6(3)
C2 C3 C4 119.7(3)
C2 C3 H3 120.1
C4 C3 H3 120.1
C5 C4 C3 120.4(3)
C5 C4 H4 119.8
C3 C4 H4 119.8
C12 C11 C10 114.5(3)
C12 C11 H11A 108.6
C10 C11 H11A 108.6
C12 C11 H11B 108.6
C10 C11 H11B 108.6
H11A C11 H11B 107.6
C21 C20 C19 116.9(6)
C21 C20 H20 121.5
C19 C20 H20 121.5
C9 C10 C11 112.4(3)
C9 C10 H10A 109.1
C11 C10 H10A 109.1
C9 C10 H10B 109.1
C11 C10 H10B 109.1
H10A C10 H10B 107.9
C14 C15 C16 121.6(4)
C14 C15 H15 119.2
C16 C15 H15 119.2
C17 C16 C21 117.6(5)
C17 C16 C15 123.2(5)
C21 C16 C15 119.2(3)
C11 C12 C13 114.1(3)
C11 C12 H12A 108.7
C13 C12 H12A 108.7
C11 C12 H12B 108.7
C13 C12 H12B 108.7
H12A C12 H12B 107.6
C14 C13 C12 113.2(3)
C14 C13 H13A 108.9
C12 C13 H13A 108.9
C14 C13 H13B 108.9
C12 C13 H13B 108.9
H13A C13 H13B 107.8
O3 C22 H22A 109.5
O3 C22 H22B 109.5
H22A C22 H22B 109.5
O3 C22 H22C 109.5
H22A C22 H22C 109.5
H22B C22 H22C 109.5
C18 C17 C16 120.7(7)
C18 C17 H17 119.7
C16 C17 H17 119.7
C17 C18 C19 120.9(5)
C17 C18 O5 142.5(10)
C19 C18 O5 96.2(10)
C17 C18 O4 101.6(8)
C19 C18 O4 137.5(8)
O5 C18 O4 42.0(5)
C18 C19 C20 120.6(7)
C18 C19 H19 119.7
C20 C19 H19 119.7
C23 O4 C18 105.7(13)
C24 O5 C18 109(2)
O5 C24 H24A 109.5
O5 C24 H24B 109.5
H24A C24 H24B 109.5
O5 C24 H24C 109.5
H24A C24 H24C 109.5
H24B C24 H24C 109.5

loop_
_geom_bond_atom_site_label_1
_geom_bond_atom_site_label_2
_geom_bond_distance
O2 C21 1.380(4)
O2 C1 1.436(4)
O1 C2 1.376(4)
O1 C1 1.433(4)
O3 C5 1.371(4)
O3 C22 1.383(5)
C8 C9 1.314(4)
C8 C7 1.446(5)
C8 H8 0.9300
C7 C6 1.382(5)
C7 C2 1.395(4)
C5 C6 1.380(5)
C5 C4 1.386(5)
C6 H6 0.9300
C2 C3 1.374(5)
C9 C1 1.504(5)
C9 C10 1.512(5)
C1 C14 1.518(5)
C21 C20 1.381(7)
C21 C16 1.408(7)
C14 C15 1.319(6)
C14 C13 1.507(6)
C3 C4 1.390(5)
C3 H3 0.9300
C4 H4 0.9300
C11 C12 1.518(6)
C11 C10 1.525(6)
C11 H11A 0.9700
C11 H11B 0.9700
C20 C19 1.413(8)
C20 H20 0.9300
C10 H10A 0.9700
C10 H10B 0.9700
C15 C16 1.439(7)
C15 H15 0.9300
C16 C17 1.396(6)
C12 C13 1.541(6)
C12 H12A 0.9700
C12 H12B 0.9700
C13 H13A 0.9700
C13 H13B 0.9700
C22 H22A 0.9600
C22 H22B 0.9600
C22 H22C 0.9600
C17 C18 1.368(11)
C17 H17 0.9300
C18 C19 1.393(12)
C18 O5 1.459(13)
C18 O4 1.482(12)
C19 H19 0.9300
O4 C23 1.42(2)
C23 H23A 0.9600
C23 H23B 0.9600
C23 H23C 0.9600
O5 C24 1.29(4)
C24 H24A 0.9600
C24 H24B 0.9600
C24 H24C 0.9600
